data_4336415
loop_
_publ_author_name
'Maria Strianese'
'Stefano Milione'
'Valerio Bertolasi'
'Claudio Pellecchia'

_publ_section_title
;
 Iron and Manganese Pyridoxal-Based Complexes as Fluorescent Probes for
 Nitrite and Nitrate Anions in Aqueous Solution
;
_journal_name_full 'Inorganic Chemistry'
_journal_page_first 11778
_journal_page_last 11786
_journal_paper_doi 10.1021/ic401055k
_journal_volume 52
_journal_year 2013
_chemical_formula_moiety 'C18 H22 Mn N5 O8'
_chemical_formula_sum 'C18 H22 Mn N5 O8'
_chemical_formula_weight 491.35
_chemical_name_systematic
;
 ?
;
_space_group_IT_number 2
_symmetry_cell_setting triclinic
_symmetry_space_group_name_Hall '-P 1'
_symmetry_space_group_name_H-M 'P -1'
_atom_sites_solution_hydrogens geom
_atom_sites_solution_primary direct
_atom_sites_solution_secondary difmap
_audit_creation_method SHELXL-97
_cell_angle_alpha 80.0700(10)
_cell_angle_beta 74.3063(9)
_cell_angle_gamma 71.5574(18)
_cell_formula_units_Z 2
_cell_length_a 8.7425(2)
_cell_length_b 8.7874(2)
_cell_length_c 14.5986(5)
_cell_measurement_reflns_used 7253
_cell_measurement_temperature 295
_cell_measurement_theta_max 27.50
_cell_measurement_theta_min 3.19
_cell_volume 1019.61(5)
_computing_cell_refinement 'Denzo-SMN (Otwinowski & Minor, 1997)'
_computing_data_collection 'COLLECT (Nonius, 1998)'
_computing_data_reduction 'Denzo-SMN (Otwinowski & Minor, 1997)'
_computing_molecular_graphics 'ORTEPIII (Burnett & Johnson, 1996)'
_computing_publication_material 'SHELXL-97 (Sheldrick, 1997), PARST (Nardelli, 1995)'
_computing_structure_refinement 'SHELXL-97 (Sheldrick, 1997)'
_computing_structure_solution 'SIR97 (Altomare et al., 1999)'
_diffrn_ambient_temperature 295
_diffrn_measured_fraction_theta_full 0.988
_diffrn_measured_fraction_theta_max 0.988
_diffrn_measurement_device_type 'Nonius Kappa CCD'
_diffrn_measurement_method '\f scans and \w scans'
_diffrn_radiation_monochromator graphite
_diffrn_radiation_source 'fine-focus sealed tube'
_diffrn_radiation_type MoK\a
_diffrn_radiation_wavelength 0.71073
_diffrn_reflns_av_R_equivalents 0.0227
_diffrn_reflns_av_sigmaI/netI 0.0576
_diffrn_reflns_limit_h_max 9
_diffrn_reflns_limit_h_min -11
_diffrn_reflns_limit_k_max 10
_diffrn_reflns_limit_k_min -11
_diffrn_reflns_limit_l_max 18
_diffrn_reflns_limit_l_min -18
_diffrn_reflns_number 7253
_diffrn_reflns_theta_full 27.49
_diffrn_reflns_theta_max 27.49
_diffrn_reflns_theta_min 3.19
_exptl_absorpt_coefficient_mu 0.706
_exptl_absorpt_correction_T_max 0.984
_exptl_absorpt_correction_T_min 0.898
_exptl_absorpt_correction_type empirical
_exptl_crystal_colour brown
_exptl_crystal_density_diffrn 1.600
_exptl_crystal_description prism
_exptl_crystal_F_000 508
_exptl_crystal_size_max 0.21
_exptl_crystal_size_mid 0.10
_exptl_crystal_size_min 0.035
_refine_diff_density_max 0.404
_refine_diff_density_min -0.512
_refine_diff_density_rms 0.068
_refine_ls_extinction_method none
_refine_ls_goodness_of_fit_ref 1.034
_refine_ls_hydrogen_treatment mixed
_refine_ls_matrix_type full
_refine_ls_number_parameters 307
_refine_ls_number_reflns 4635
_refine_ls_number_restraints 0
_refine_ls_restrained_S_all 1.034
_refine_ls_R_factor_all 0.0664
_refine_ls_R_factor_gt 0.0434
_refine_ls_shift/su_max 0.001
_refine_ls_shift/su_mean 0.000
_refine_ls_structure_factor_coef Fsqd
_refine_ls_weighting_details 'calc w=1/[\s^2^(Fo^2^)+(0.0533P)^2^+0.3917P] where P=(Fo^2^+2Fc^2^)/3'
_refine_ls_weighting_scheme calc
_refine_ls_wR_factor_gt 0.1050
_refine_ls_wR_factor_ref 0.1147
_reflns_number_gt 3529
_reflns_number_total 4635
_reflns_threshold_expression I>2sigma(I)
_cod_data_source_file ic401055k_si_002_3.cif
_cod_data_source_block (6)
_cod_database_code 4336415

loop_
_symmetry_equiv_pos_as_xyz
'x, y, z'
'-x, -y, -z'

loop_
_atom_site_label
_atom_site_type_symbol
_atom_site_fract_x
_atom_site_fract_y
_atom_site_fract_z
_atom_site_U_iso_or_equiv
_atom_site_adp_type
_atom_site_occupancy
_atom_site_symmetry_multiplicity
_atom_site_calc_flag
_atom_site_refinement_flags
Mn1 Mn 0.13940(4) 0.43330(4) 0.75252(3) 0.02556(13) Uani 1 1 d .
O1 O 0.05266(19) 0.3077(2) 0.70063(12) 0.0327(4) Uani 1 1 d .
C1 C -0.0770(3) 0.2557(3) 0.74264(17) 0.0243(5) Uani 1 1 d .
C2 C -0.0912(3) 0.1240(3) 0.70396(18) 0.0285(5) Uani 1 1 d .
N1 N -0.2171(2) 0.0622(2) 0.73967(15) 0.0305(5) Uani 1 1 d .
C3 C -0.3355(3) 0.1248(3) 0.81543(18) 0.0305(5) Uani 1 1 d .
H3 H -0.4220 0.0785 0.8405 0.037 Uiso 1 1 calc R
C4 C -0.3351(3) 0.2524(3) 0.85716(17) 0.0259(5) Uani 1 1 d .
C5 C -0.2027(3) 0.3229(3) 0.81949(17) 0.0236(5) Uani 1 1 d .
C6 C -0.2037(3) 0.4653(3) 0.85832(17) 0.0253(5) Uani 1 1 d .
H6 H -0.2979 0.5141 0.9026 0.030 Uiso 1 1 calc R
C7 C -0.4717(3) 0.3096(3) 0.94273(19) 0.0330(6) Uani 1 1 d .
H7A H -0.5280 0.4223 0.9287 0.040 Uiso 1 1 calc R
H7B H -0.5518 0.2494 0.9539 0.040 Uiso 1 1 calc R
O2 O -0.4141(3) 0.2920(3) 1.02741(14) 0.0413(5) Uani 1 1 d .
H20 H -0.369(3) 0.211(4) 1.035(2) 0.030(9) Uiso 1 1 d .
C8 C 0.0406(3) 0.0540(4) 0.6202(2) 0.0474(8) Uani 1 1 d .
H8A H 0.0144 -0.0331 0.6020 0.071 Uiso 1 1 calc R
H8B H 0.1456 0.0144 0.6375 0.071 Uiso 1 1 calc R
H8C H 0.0460 0.1358 0.5675 0.071 Uiso 1 1 calc R
N2 N -0.0823(2) 0.5275(2) 0.83505(14) 0.0235(4) Uani 1 1 d .
C9 C -0.0930(3) 0.6771(3) 0.87313(19) 0.0313(6) Uani 1 1 d .
H9A H -0.1778 0.6930 0.9321 0.038 Uiso 1 1 calc R
H9B H -0.1215 0.7693 0.8274 0.038 Uiso 1 1 calc R
C10 C 0.0754(3) 0.6594(3) 0.89136(18) 0.0309(6) Uani 1 1 d .
H10A H 0.0845 0.7639 0.8982 0.037 Uiso 1 1 calc R
H10B H 0.0894 0.5902 0.9497 0.037 Uiso 1 1 calc R
N3 N 0.2033(2) 0.5882(2) 0.80923(14) 0.0247(4) Uani 1 1 d .
C11 C 0.3347(3) 0.6356(3) 0.77527(17) 0.0259(5) Uani 1 1 d .
H11 H 0.3446 0.7186 0.8031 0.031 Uiso 1 1 calc R
C12 C 0.4680(3) 0.5684(3) 0.69666(17) 0.0240(5) Uani 1 1 d .
C13 C 0.6008(3) 0.6392(3) 0.65829(17) 0.0260(5) Uani 1 1 d .
C14 C 0.7230(3) 0.5730(3) 0.58303(18) 0.0301(5) Uani 1 1 d .
H14 H 0.8083 0.6206 0.5571 0.036 Uiso 1 1 calc R
N4 N 0.7266(2) 0.4420(2) 0.54429(15) 0.0298(5) Uani 1 1 d .
C15 C 0.6073(3) 0.3705(3) 0.58049(17) 0.0256(5) Uani 1 1 d .
C16 C 0.4712(3) 0.4322(3) 0.65666(17) 0.0239(5) Uani 1 1 d .
C17 C 0.6045(3) 0.7861(3) 0.6967(2) 0.0334(6) Uani 1 1 d .
H17A H 0.5167 0.8785 0.6805 0.040 Uiso 1 1 calc R
H17B H 0.5864 0.7689 0.7657 0.040 Uiso 1 1 calc R
O3 O 0.7600(2) 0.8162(2) 0.65673(15) 0.0387(5) Uani 1 1 d .
H30 H 0.757(3) 0.887(4) 0.676(2) 0.033(8) Uiso 1 1 d .
C18 C 0.6141(3) 0.2240(3) 0.53817(19) 0.0342(6) Uani 1 1 d .
H18A H 0.6995 0.2099 0.4804 0.051 Uiso 1 1 calc R
H18B H 0.5092 0.2374 0.5241 0.051 Uiso 1 1 calc R
H18C H 0.6378 0.1308 0.5829 0.051 Uiso 1 1 calc R
O4 O 0.35817(18) 0.35418(19) 0.68494(12) 0.0302(4) Uani 1 1 d .
O5 O 0.0868(3) 0.6303(2) 0.63621(14) 0.0326(4) Uani 1 1 d .
H51 H 0.140(4) 0.600(4) 0.573(3) 0.061(10) Uiso 1 1 d .
H52 H 0.011(4) 0.665(3) 0.632(2) 0.027(9) Uiso 1 1 d .
O6 O 0.1696(2) 0.2600(2) 0.88617(14) 0.0430(5) Uani 1 1 d .
N5 N 0.2199(3) 0.1092(3) 0.89474(19) 0.0467(6) Uani 1 1 d .
O7 O 0.2629(5) 0.0395(3) 0.9672(2) 0.1050(11) Uani 1 1 d .
O8 O 0.2398(5) 0.0286(3) 0.8309(2) 0.1040(11) Uani 1 1 d .

loop_
_atom_site_aniso_label
_atom_site_aniso_U_11
_atom_site_aniso_U_22
_atom_site_aniso_U_33
_atom_site_aniso_U_23
_atom_site_aniso_U_13
_atom_site_aniso_U_12
Mn1 0.02308(18) 0.0265(2) 0.0291(2) -0.01169(15) 0.00290(14) -0.01253(14)
O1 0.0313(8) 0.0387(10) 0.0331(10) -0.0181(8) 0.0072(7) -0.0216(7)
C1 0.0233(10) 0.0255(12) 0.0268(13) -0.0055(10) -0.0034(9) -0.0110(9)
C2 0.0307(11) 0.0262(12) 0.0306(14) -0.0098(10) -0.0015(10) -0.0121(10)
N1 0.0328(10) 0.0301(11) 0.0337(12) -0.0098(9) -0.0026(9) -0.0168(9)
C3 0.0283(11) 0.0306(13) 0.0349(15) -0.0051(11) -0.0019(10) -0.0154(10)
C4 0.0229(10) 0.0279(12) 0.0278(13) -0.0033(10) -0.0024(9) -0.0110(9)
C5 0.0248(10) 0.0222(11) 0.0249(13) -0.0045(9) -0.0027(9) -0.0095(9)
C6 0.0220(10) 0.0267(12) 0.0266(13) -0.0074(10) 0.0004(9) -0.0084(9)
C7 0.0282(11) 0.0325(13) 0.0372(15) -0.0080(11) 0.0030(10) -0.0135(10)
O2 0.0553(12) 0.0310(12) 0.0319(11) -0.0088(9) -0.0043(9) -0.0063(10)
C8 0.0475(15) 0.0524(17) 0.0492(19) -0.0303(15) 0.0123(13) -0.0301(14)
N2 0.0246(9) 0.0230(10) 0.0242(11) -0.0078(8) -0.0005(8) -0.0102(8)
C9 0.0300(11) 0.0273(13) 0.0374(15) -0.0163(11) 0.0024(10) -0.0110(10)
C10 0.0322(12) 0.0383(14) 0.0265(13) -0.0167(11) 0.0047(10) -0.0185(11)
N3 0.0260(9) 0.0277(10) 0.0225(11) -0.0077(8) -0.0001(8) -0.0124(8)
C11 0.0281(11) 0.0263(12) 0.0275(13) -0.0079(10) -0.0047(9) -0.0124(9)
C12 0.0240(10) 0.0252(12) 0.0242(12) -0.0041(10) -0.0035(9) -0.0098(9)
C13 0.0255(11) 0.0271(12) 0.0290(13) -0.0024(10) -0.0062(9) -0.0128(9)
C14 0.0265(11) 0.0326(13) 0.0334(14) -0.0079(11) 0.0006(10) -0.0152(10)
N4 0.0264(9) 0.0322(11) 0.0310(12) -0.0094(9) -0.0003(8) -0.0105(8)
C15 0.0244(10) 0.0244(12) 0.0291(13) -0.0056(10) -0.0061(9) -0.0067(9)
C16 0.0223(10) 0.0253(12) 0.0257(13) -0.0018(10) -0.0056(9) -0.0093(9)
C17 0.0274(11) 0.0342(14) 0.0424(16) -0.0115(12) 0.0008(11) -0.0175(10)
O3 0.0284(9) 0.0361(11) 0.0569(13) -0.0222(10) 0.0039(8) -0.0189(8)
C18 0.0331(12) 0.0321(13) 0.0382(16) -0.0131(11) -0.0024(11) -0.0098(10)
O4 0.0234(7) 0.0276(9) 0.0399(10) -0.0142(8) 0.0048(7) -0.0121(7)
O5 0.0276(10) 0.0375(11) 0.0298(11) -0.0058(8) -0.0007(8) -0.0089(8)
O6 0.0573(11) 0.0257(10) 0.0405(12) -0.0019(8) -0.0092(9) -0.0067(8)
N5 0.0522(14) 0.0360(14) 0.0487(17) -0.0093(13) -0.0100(12) -0.0066(11)
O7 0.180(3) 0.0444(15) 0.085(2) 0.0101(15) -0.067(2) -0.0028(18)
O8 0.157(3) 0.0632(18) 0.088(2) -0.0286(17) -0.031(2) -0.0122(19)

loop_
_atom_type_symbol
_atom_type_description
_atom_type_scat_dispersion_real
_atom_type_scat_dispersion_imag
_atom_type_scat_source
Mn Mn 0.3368 0.7283 'International Tables Vol C Tables 4.2.6.8 and 6.1.1.4'
C C 0.0033 0.0016 'International Tables Vol C Tables 4.2.6.8 and 6.1.1.4'
H H 0.0000 0.0000 'International Tables Vol C Tables 4.2.6.8 and 6.1.1.4'
N N 0.0061 0.0033 'International Tables Vol C Tables 4.2.6.8 and 6.1.1.4'
O O 0.0106 0.0060 'International Tables Vol C Tables 4.2.6.8 and 6.1.1.4'

loop_
_geom_angle_atom_site_label_1
_geom_angle_atom_site_label_2
_geom_angle_atom_site_label_3
_geom_angle
O4 Mn1 O1 95.71(7)
O4 Mn1 N2 172.96(7)
O1 Mn1 N2 91.03(7)
O4 Mn1 N3 90.70(7)
O1 Mn1 N3 172.60(7)
N2 Mn1 N3 82.71(7)
O4 Mn1 O5 91.46(8)
O1 Mn1 O5 89.87(8)
N2 Mn1 O5 90.58(8)
N3 Mn1 O5 86.26(8)
O4 Mn1 O6 95.06(7)
O1 Mn1 O6 94.73(8)
N2 Mn1 O6 82.32(7)
N3 Mn1 O6 88.37(8)
O5 Mn1 O6 171.60(7)
C1 O1 Mn1 126.32(15)
O1 C1 C5 125.10(19)
O1 C1 C2 116.39(19)
C5 C1 C2 118.48(19)
N1 C2 C1 121.9(2)
N1 C2 C8 119.2(2)
C1 C2 C8 118.9(2)
C2 N1 C3 119.29(19)
N1 C3 C4 123.6(2)
N1 C3 H3 118.2
C4 C3 H3 118.2
C3 C4 C5 118.4(2)
C3 C4 C7 119.0(2)
C5 C4 C7 122.6(2)
C1 C5 C4 118.28(19)
C1 C5 C6 121.80(19)
C4 C5 C6 119.87(19)
N2 C6 C5 124.0(2)
N2 C6 H6 118.0
C5 C6 H6 118.0
O2 C7 C4 113.3(2)
O2 C7 H7A 108.9
C4 C7 H7A 108.9
O2 C7 H7B 108.9
C4 C7 H7B 108.9
H7A C7 H7B 107.7
C7 O2 H20 108(2)
C2 C8 H8A 109.5
C2 C8 H8B 109.5
H8A C8 H8B 109.5
C2 C8 H8C 109.5
H8A C8 H8C 109.5
H8B C8 H8C 109.5
C6 N2 C9 121.70(18)
C6 N2 Mn1 125.44(15)
C9 N2 Mn1 112.79(13)
N2 C9 C10 107.63(18)
N2 C9 H9A 110.2
C10 C9 H9A 110.2
N2 C9 H9B 110.2
C10 C9 H9B 110.2
H9A C9 H9B 108.5
N3 C10 C9 107.77(19)
N3 C10 H10A 110.2
C9 C10 H10A 110.2
N3 C10 H10B 110.2
C9 C10 H10B 110.2
H10A C10 H10B 108.5
C11 N3 C10 121.15(19)
C11 N3 Mn1 125.52(16)
C10 N3 Mn1 113.08(13)
N3 C11 C12 124.4(2)
N3 C11 H11 117.8
C12 C11 H11 117.8
C16 C12 C13 118.3(2)
C16 C12 C11 121.53(19)
C13 C12 C11 120.1(2)
C14 C13 C12 118.1(2)
C14 C13 C17 120.6(2)
C12 C13 C17 121.3(2)
N4 C14 C13 123.7(2)
N4 C14 H14 118.1
C13 C14 H14 118.1
C15 N4 C14 119.48(19)
N4 C15 C16 121.6(2)
N4 C15 C18 119.0(2)
C16 C15 C18 119.4(2)
O4 C16 C12 125.0(2)
O4 C16 C15 116.30(19)
C12 C16 C15 118.68(19)
O3 C17 C13 109.57(19)
O3 C17 H17A 109.8
C13 C17 H17A 109.8
O3 C17 H17B 109.8
C13 C17 H17B 109.8
H17A C17 H17B 108.2
C17 O3 H30 107(2)
C15 C18 H18A 109.5
C15 C18 H18B 109.5
H18A C18 H18B 109.5
C15 C18 H18C 109.5
H18A C18 H18C 109.5
H18B C18 H18C 109.5
C16 O4 Mn1 126.90(14)
Mn1 O5 H51 114(2)
Mn1 O5 H52 120(3)
H51 O5 H52 102(3)
N5 O6 Mn1 129.55(18)
O8 N5 O7 117.5(3)
O8 N5 O6 122.8(3)
O7 N5 O6 119.5(3)

loop_
_geom_bond_atom_site_label_1
_geom_bond_atom_site_label_2
_geom_bond_distance
Mn1 O4 1.8679(15)
Mn1 O1 1.8695(16)
Mn1 N2 1.9896(18)
Mn1 N3 1.9926(18)
Mn1 O5 2.235(2)
Mn1 O6 2.2794(19)
O1 C1 1.313(3)
C1 C5 1.402(3)
C1 C2 1.424(3)
C2 N1 1.322(3)
C2 C8 1.500(3)
N1 C3 1.352(3)
C3 C4 1.366(3)
C3 H3 0.9300
C4 C5 1.421(3)
C4 C7 1.506(3)
C5 C6 1.457(3)
C6 N2 1.284(3)
C6 H6 0.9300
C7 O2 1.424(3)
C7 H7A 0.9700
C7 H7B 0.9700
O2 H20 0.70(3)
C8 H8A 0.9600
C8 H8B 0.9600
C8 H8C 0.9600
N2 C9 1.480(3)
C9 C10 1.522(3)
C9 H9A 0.9700
C9 H9B 0.9700
C10 N3 1.473(3)
C10 H10A 0.9700
C10 H10B 0.9700
N3 C11 1.289(3)
C11 C12 1.449(3)
C11 H11 0.9300
C12 C16 1.409(3)
C12 C13 1.426(3)
C13 C14 1.371(3)
C13 C17 1.505(3)
C14 N4 1.355(3)
C14 H14 0.9300
N4 C15 1.328(3)
C15 C16 1.425(3)
C15 C18 1.500(3)
C16 O4 1.314(3)
C17 O3 1.415(3)
C17 H17A 0.9700
C17 H17B 0.9700
O3 H30 0.72(3)
C18 H18A 0.9600
C18 H18B 0.9600
C18 H18C 0.9600
O5 H51 0.95(4)
O5 H52 0.65(3)
O6 N5 1.252(3)
N5 O8 1.210(4)
N5 O7 1.218(4)
